data_2211124
loop_
_publ_author_name
'R. Ganesh Kumar'
'D. Gayathri'
'D. Velmurugan'
'K. Ravikumar'
'M. Poornachandran'

_publ_section_title
1'-Methyl-4'-phenyl-1<i>H</i>-indole-3-spiro-2'-pyrrolidine-3'-spiro-1''-cyclooctane-2(3<i>H</i>),2''-dione
_journal_coeditor_code NC2022
_journal_issue 11
_journal_name_full 'Acta Crystallographica Section E'
_journal_page_first o4821
_journal_page_last o4823
_journal_paper_doi 10.1107/S1600536806039481
_journal_volume 62
_journal_year 2006
_chemical_formula_iupac 'C25 H28 N2 O2'
_chemical_formula_moiety 'C25 H28 N2 O2'
_chemical_formula_sum 'C25 H28 N2 O2'
_chemical_formula_weight 388.49
_chemical_name_systematic
;
1'-Methyl-4'-phenyl-1H-indole-3-spiro-2'-pyrrolidine-3'-spiro-1''-
cyclooctane-2(3H),2''-dione
;
_space_group_IT_number 19
_symmetry_cell_setting orthorhombic
_symmetry_space_group_name_Hall 'P 2ac 2ab'
_symmetry_space_group_name_H-M 'P 21 21 21'
_atom_sites_solution_hydrogens geom
_atom_sites_solution_primary direct
_atom_sites_solution_secondary difmap
_audit_creation_method SHELXL-97
_cell_angle_alpha 90.00
_cell_angle_beta 90.00
_cell_angle_gamma 90.00
_cell_formula_units_Z 4
_cell_length_a 6.3359(5)
_cell_length_b 17.3414(14)
_cell_length_c 18.4066(15)
_cell_measurement_reflns_used 1025
_cell_measurement_temperature 293(2)
_cell_measurement_theta_max 25.00
_cell_measurement_theta_min 1.61
_cell_volume 2022.4(3)
_computing_cell_refinement 'SAINT (Bruker, 2001)'
_computing_data_collection 'SMART (Bruker, 2001)'
_computing_data_reduction SAINT
_computing_molecular_graphics 'PLATON (Spek, 2003)'
_computing_publication_material 'SHELXL97 and PARST (Nardelli, 1995)'
_computing_structure_refinement 'SHELXL97 (Sheldrick, 1997)'
_computing_structure_solution 'SHELXS97 (Sheldrick, 1997)'
_diffrn_ambient_temperature 293(2)
_diffrn_measured_fraction_theta_full 1.000
_diffrn_measured_fraction_theta_max 0.984
_diffrn_measurement_device 'Bruker SMART APEX'
_diffrn_measurement_device_type 'CCD Area Detector'
_diffrn_measurement_method \w
_diffrn_radiation_monochromator graphite
_diffrn_radiation_source 'fine-focus sealed tube'
_diffrn_radiation_type MoK\a
_diffrn_radiation_wavelength 0.71073
_diffrn_reflns_av_R_equivalents 0.0210
_diffrn_reflns_av_sigmaI/netI 0.0144
_diffrn_reflns_limit_h_max 8
_diffrn_reflns_limit_h_min -8
_diffrn_reflns_limit_k_max 22
_diffrn_reflns_limit_k_min -22
_diffrn_reflns_limit_l_max 23
_diffrn_reflns_limit_l_min -24
_diffrn_reflns_number 17539
_diffrn_reflns_theta_full 25.00
_diffrn_reflns_theta_max 27.99
_diffrn_reflns_theta_min 1.61
_diffrn_standards_number 0
_exptl_absorpt_coefficient_mu 0.081
_exptl_absorpt_correction_type none
_exptl_crystal_colour colorless
_exptl_crystal_density_diffrn 1.276
_exptl_crystal_density_method 'not measured'
_exptl_crystal_description block
_exptl_crystal_F_000 832
_exptl_crystal_size_max 0.24
_exptl_crystal_size_mid 0.23
_exptl_crystal_size_min 0.20
_refine_diff_density_max 0.265
_refine_diff_density_min -0.155
_refine_ls_extinction_method none
_refine_ls_goodness_of_fit_ref 1.184
_refine_ls_hydrogen_treatment constr
_refine_ls_matrix_type full
_refine_ls_number_parameters 263
_refine_ls_number_reflns 2770
_refine_ls_number_restraints 0
_refine_ls_restrained_S_all 1.184
_refine_ls_R_factor_all 0.0435
_refine_ls_R_factor_gt 0.0407
_refine_ls_shift/su_max 0.000
_refine_ls_shift/su_mean 0.000
_refine_ls_structure_factor_coef Fsqd
_refine_ls_weighting_details 'calc w=1/[\s^2^(Fo^2^)+(0.0603P)^2^+0.1812P] where P=(Fo^2^+2Fc^2^)/3'
_refine_ls_weighting_scheme calc
_refine_ls_wR_factor_gt 0.1062
_refine_ls_wR_factor_ref 0.1085
_reflns_number_gt 2609
_reflns_number_total 2770
_reflns_threshold_expression I>2\s(I)
_cod_data_source_file nc2022.cif
_cod_data_source_block I
_cod_database_code 2211124
_cod_database_fobs_code 2211124

loop_
_symmetry_equiv_pos_as_xyz
'x, y, z'
'-x+1/2, -y, z+1/2'
'-x, y+1/2, -z+1/2'
'x+1/2, -y+1/2, -z'

loop_
_atom_site_type_symbol
_atom_site_label
_atom_site_fract_x
_atom_site_fract_y
_atom_site_fract_z
_atom_site_U_iso_or_equiv
_atom_site_adp_type
_atom_site_calc_flag
_atom_site_refinement_flags
_atom_site_occupancy
C C1 0.4359(3) 0.53142(9) 0.13636(9) 0.0324(3) Uani d . 1
C C2 0.5005(3) 0.52540(9) 0.05204(8) 0.0326(3) Uani d . 1
C C3 0.6653(3) 0.45755(10) 0.05272(9) 0.0352(3) Uani d . 1
H H3 0.8044 0.4815 0.0470 0.042 Uiso calc R 1
C C4 0.6598(3) 0.42462(10) 0.12955(10) 0.0389(4) Uani d . 1
H H4A 0.5515 0.3854 0.1343 0.047 Uiso calc R 1
H H4B 0.7952 0.4027 0.1429 0.047 Uiso calc R 1
C C5 0.5678(4) 0.47384(14) 0.25006(10) 0.0522(5) Uani d . 1
H H5A 0.5341 0.5202 0.2761 0.078 Uiso calc R 1
H H5B 0.6904 0.4503 0.2713 0.078 Uiso calc R 1
H H5C 0.4509 0.4387 0.2528 0.078 Uiso calc R 1
C C6 0.2179(3) 0.49057(10) 0.15012(10) 0.0364(4) Uani d . 1
C C7 0.1842(3) 0.61360(11) 0.19266(9) 0.0378(4) Uani d . 1
C C8 0.1078(4) 0.67646(12) 0.23027(11) 0.0510(5) Uani d . 1
H H8 -0.0311 0.6780 0.2465 0.061 Uiso calc R 1
C C9 0.2440(4) 0.73713(13) 0.24317(11) 0.0548(6) Uani d . 1
H H9 0.1951 0.7803 0.2679 0.066 Uiso calc R 1
C C10 0.4512(4) 0.73499(12) 0.22017(11) 0.0500(5) Uani d . 1
H H10 0.5398 0.7767 0.2291 0.060 Uiso calc R 1
C C11 0.5279(3) 0.67045(11) 0.18355(10) 0.0431(4) Uani d . 1
H H11 0.6684 0.6682 0.1691 0.052 Uiso calc R 1
C C12 0.3932(3) 0.61025(10) 0.16913(9) 0.0357(3) Uani d . 1
C C13 0.6116(3) 0.60241(10) 0.03204(9) 0.0375(4) Uani d . 1
C C14 0.4828(4) 0.67373(11) 0.01385(11) 0.0476(4) Uani d . 1
H H14A 0.5285 0.7159 0.0447 0.057 Uiso calc R 1
H H14B 0.3355 0.6636 0.0245 0.057 Uiso calc R 1
C C15 0.5030(4) 0.69819(13) -0.06554(12) 0.0577(6) Uani d . 1
H H15A 0.4531 0.7509 -0.0702 0.069 Uiso calc R 1
H H15B 0.6512 0.6977 -0.0787 0.069 Uiso calc R 1
C C16 0.3832(5) 0.64832(15) -0.11892(14) 0.0696(7) Uani d . 1
H H16A 0.3956 0.6708 -0.1670 0.084 Uiso calc R 1
H H16B 0.2349 0.6485 -0.1058 0.084 Uiso calc R 1
C C17 0.4603(4) 0.56488(15) -0.12187(11) 0.0591(6) Uani d . 1
H H17A 0.4643 0.5487 -0.1723 0.071 Uiso calc R 1
H H17B 0.6037 0.5632 -0.1035 0.071 Uiso calc R 1
C C18 0.3289(4) 0.50750(13) -0.07962(11) 0.0521(5) Uani d . 1
H H18A 0.3871 0.4568 -0.0893 0.063 Uiso calc R 1
H H18B 0.1884 0.5083 -0.1005 0.063 Uiso calc R 1
C C19 0.3023(3) 0.51412(12) 0.00323(10) 0.0416(4) Uani d . 1
H H19A 0.2309 0.4678 0.0197 0.050 Uiso calc R 1
H H19B 0.2078 0.5570 0.0125 0.050 Uiso calc R 1
C C20 0.6523(3) 0.39508(10) -0.00451(10) 0.0396(4) Uani d . 1
C C21 0.8082(4) 0.39123(12) -0.05693(11) 0.0494(5) Uani d . 1
H H21 0.9130 0.4288 -0.0581 0.059 Uiso calc R 1
C C22 0.8107(5) 0.33198(15) -0.10807(12) 0.0650(7) Uani d . 1
H H22 0.9172 0.3299 -0.1428 0.078 Uiso calc R 1
C C23 0.6552(6) 0.27664(13) -0.10702(12) 0.0683(8) Uani d . 1
H H23 0.6558 0.2371 -0.1412 0.082 Uiso calc R 1
C C24 0.5004(5) 0.27989(12) -0.05572(14) 0.0670(7) Uani d . 1
H H24 0.3955 0.2424 -0.0552 0.080 Uiso calc R 1
C C25 0.4969(4) 0.33856(12) -0.00410(12) 0.0530(5) Uani d . 1
H H25 0.3905 0.3399 0.0307 0.064 Uiso calc R 1
N N1 0.6105(2) 0.49247(9) 0.17399(8) 0.0372(3) Uani d . 1
N N2 0.0833(2) 0.54355(9) 0.17799(8) 0.0405(3) Uani d . 1
H H2 -0.0485 0.5351 0.1858 0.049 Uiso calc R 1
O O1 0.1788(2) 0.42266(8) 0.13990(9) 0.0485(3) Uani d . 1
O O2 0.8011(2) 0.60755(9) 0.03185(10) 0.0555(4) Uani d . 1

loop_
_atom_site_aniso_label
_atom_site_aniso_U_11
_atom_site_aniso_U_22
_atom_site_aniso_U_33
_atom_site_aniso_U_12
_atom_site_aniso_U_13
_atom_site_aniso_U_23
C1 0.0264(7) 0.0341(8) 0.0368(7) -0.0015(6) 0.0014(6) 0.0000(6)
C2 0.0281(7) 0.0330(7) 0.0367(7) -0.0024(6) 0.0009(7) -0.0007(6)
C3 0.0280(7) 0.0321(7) 0.0455(8) -0.0006(6) 0.0032(7) -0.0015(7)
C4 0.0326(8) 0.0356(8) 0.0486(9) 0.0018(7) -0.0023(8) 0.0025(7)
C5 0.0532(12) 0.0634(12) 0.0402(9) 0.0024(11) -0.0037(9) 0.0089(9)
C6 0.0304(8) 0.0405(9) 0.0383(8) -0.0021(7) 0.0014(7) 0.0026(7)
C7 0.0361(9) 0.0428(9) 0.0347(8) 0.0014(8) -0.0020(7) -0.0015(7)
C8 0.0441(10) 0.0590(12) 0.0499(10) 0.0088(10) 0.0025(9) -0.0151(9)
C9 0.0658(15) 0.0484(11) 0.0500(11) 0.0091(10) -0.0032(11) -0.0159(9)
C10 0.0621(13) 0.0424(9) 0.0454(10) -0.0066(10) -0.0062(10) -0.0054(8)
C11 0.0434(10) 0.0443(9) 0.0417(8) -0.0063(8) -0.0010(8) -0.0022(8)
C12 0.0370(8) 0.0360(8) 0.0342(7) 0.0023(7) 0.0009(7) -0.0010(6)
C13 0.0369(9) 0.0360(8) 0.0396(8) -0.0007(7) 0.0028(7) 0.0016(7)
C14 0.0534(11) 0.0384(9) 0.0509(10) 0.0066(9) 0.0061(9) 0.0061(8)
C15 0.0680(14) 0.0490(11) 0.0559(11) 0.0050(11) 0.0012(12) 0.0169(9)
C16 0.0775(18) 0.0740(15) 0.0573(12) -0.0072(14) -0.0118(13) 0.0261(12)
C17 0.0562(13) 0.0787(15) 0.0422(9) -0.0074(12) 0.0047(10) -0.0025(10)
C18 0.0521(11) 0.0624(12) 0.0418(9) -0.0032(11) -0.0077(9) 0.0015(9)
C19 0.0338(9) 0.0503(10) 0.0407(9) -0.0033(8) -0.0044(7) 0.0019(7)
C20 0.0436(9) 0.0315(8) 0.0437(9) 0.0018(7) 0.0009(8) 0.0008(7)
C21 0.0508(11) 0.0483(10) 0.0491(10) 0.0037(10) 0.0053(9) -0.0022(8)
C22 0.0829(17) 0.0658(14) 0.0463(11) 0.0211(14) 0.0043(12) -0.0082(10)
C23 0.113(2) 0.0430(10) 0.0488(11) 0.0122(14) -0.0180(15) -0.0095(9)
C24 0.098(2) 0.0386(10) 0.0643(13) -0.0148(13) -0.0202(16) -0.0002(9)
C25 0.0612(13) 0.0415(10) 0.0562(11) -0.0120(10) 0.0012(11) 0.0001(8)
N1 0.0322(7) 0.0410(7) 0.0383(7) 0.0018(6) -0.0030(6) 0.0027(6)
N2 0.0297(7) 0.0470(8) 0.0446(7) -0.0012(7) 0.0050(7) -0.0039(7)
O1 0.0379(7) 0.0385(7) 0.0692(9) -0.0062(6) 0.0053(7) -0.0004(6)
O2 0.0382(7) 0.0425(7) 0.0858(11) -0.0085(7) 0.0008(7) 0.0083(7)

loop_
_atom_type_symbol
_atom_type_description
_atom_type_scat_dispersion_real
_atom_type_scat_dispersion_imag
_atom_type_scat_source
C C 0.0033 0.0016 'International Tables Vol C Tables 4.2.6.8 and 6.1.1.4'
H H 0.0000 0.0000 'International Tables Vol C Tables 4.2.6.8 and 6.1.1.4'
N N 0.0061 0.0033 'International Tables Vol C Tables 4.2.6.8 and 6.1.1.4'
O O 0.0106 0.0060 'International Tables Vol C Tables 4.2.6.8 and 6.1.1.4'

loop_
_geom_angle_atom_site_label_1
_geom_angle_atom_site_label_2
_geom_angle_atom_site_label_3
_geom_angle
_geom_angle_publ_flag
N1 C1 C12 111.15(14) ?
N1 C1 C6 112.22(13) ?
C12 C1 C6 100.66(13) ?
N1 C1 C2 103.50(13) ?
C12 C1 C2 119.15(13) ?
C6 C1 C2 110.46(13) ?
C13 C2 C19 109.69(14) ?
C13 C2 C3 110.10(13) ?
C19 C2 C3 116.50(14) ?
C13 C2 C1 106.74(13) ?
C19 C2 C1 111.10(13) ?
C3 C2 C1 102.11(13) ?
C20 C3 C4 112.09(14) ?
C20 C3 C2 119.59(15) ?
C4 C3 C2 105.78(13) ?
C20 C3 H3 106.2 ?
C4 C3 H3 106.2 ?
C2 C3 H3 106.2 ?
N1 C4 C3 102.80(13) ?
N1 C4 H4A 111.2 ?
C3 C4 H4A 111.2 ?
N1 C4 H4B 111.2 ?
C3 C4 H4B 111.2 ?
H4A C4 H4B 109.1 ?
N1 C5 H5A 109.5 ?
N1 C5 H5B 109.5 ?
H5A C5 H5B 109.5 ?
N1 C5 H5C 109.5 ?
H5A C5 H5C 109.5 ?
H5B C5 H5C 109.5 ?
O1 C6 N2 125.89(17) ?
O1 C6 C1 126.10(17) ?
N2 C6 C1 107.96(14) ?
C8 C7 C12 121.49(18) ?
C8 C7 N2 128.52(18) ?
C12 C7 N2 109.74(16) ?
C9 C8 C7 118.0(2) ?
C9 C8 H8 121.0 ?
C7 C8 H8 121.0 ?
C8 C9 C10 121.4(2) ?
C8 C9 H9 119.3 ?
C10 C9 H9 119.3 ?
C9 C10 C11 120.1(2) ?
C9 C10 H10 119.9 ?
C11 C10 H10 119.9 ?
C12 C11 C10 119.11(19) ?
C12 C11 H11 120.4 ?
C10 C11 H11 120.4 ?
C11 C12 C7 119.87(17) ?
C11 C12 C1 130.52(16) ?
C7 C12 C1 109.29(16) ?
O2 C13 C14 118.35(18) ?
O2 C13 C2 121.08(18) ?
C14 C13 C2 120.55(16) ?
C13 C14 C15 113.08(18) ?
C13 C14 H14A 109.0 ?
C15 C14 H14A 109.0 ?
C13 C14 H14B 109.0 ?
C15 C14 H14B 109.0 ?
H14A C14 H14B 107.8 ?
C16 C15 C14 114.9(2) ?
C16 C15 H15A 108.5 ?
C14 C15 H15A 108.5 ?
C16 C15 H15B 108.5 ?
C14 C15 H15B 108.5 ?
H15A C15 H15B 107.5 ?
C15 C16 C17 113.8(2) ?
C15 C16 H16A 108.8 ?
C17 C16 H16A 108.8 ?
C15 C16 H16B 108.8 ?
C17 C16 H16B 108.8 ?
H16A C16 H16B 107.7 ?
C18 C17 C16 115.4(2) ?
C18 C17 H17A 108.4 ?
C16 C17 H17A 108.4 ?
C18 C17 H17B 108.4 ?
C16 C17 H17B 108.4 ?
H17A C17 H17B 107.5 ?
C17 C18 C19 121.38(18) ?
C17 C18 H18A 107.0 ?
C19 C18 H18A 107.0 ?
C17 C18 H18B 107.0 ?
C19 C18 H18B 107.0 ?
H18A C18 H18B 106.7 ?
C18 C19 C2 119.56(17) ?
C18 C19 H19A 107.4 ?
C2 C19 H19A 107.4 ?
C18 C19 H19B 107.4 ?
C2 C19 H19B 107.4 ?
H19A C19 H19B 107.0 ?
C21 C20 C25 118.43(18) ?
C21 C20 C3 118.79(17) ?
C25 C20 C3 122.67(17) ?
C20 C21 C22 121.0(2) ?
C20 C21 H21 119.5 ?
C22 C21 H21 119.5 ?
C23 C22 C21 119.8(2) ?
C23 C22 H22 120.1 ?
C21 C22 H22 120.1 ?
C24 C23 C22 119.8(2) ?
C24 C23 H23 120.1 ?
C22 C23 H23 120.1 ?
C23 C24 C25 121.0(2) ?
C23 C24 H24 119.5 ?
C25 C24 H24 119.5 ?
C24 C25 C20 120.0(2) ?
C24 C25 H25 120.0 ?
C20 C25 H25 120.0 ?
C5 N1 C4 113.3(2) y
C5 N1 C1 114.4(2) y
C4 N1 C1 105.40(10) y
C6 N2 C7 112.0(2) y
C6 N2 H2 124.0 ?
C7 N2 H2 124.0 ?

loop_
_geom_bond_atom_site_label_1
_geom_bond_atom_site_label_2
_geom_bond_distance
_geom_bond_publ_flag
C1 N1 1.470(2) y
C1 C12 1.518(2) y
C1 C6 1.573(2) y
C1 C2 1.608(2) y
C2 C13 1.554(2) y
C2 C19 1.556(2) y
C2 C3 1.573(2) y
C3 C20 1.513(2) y
C3 C4 1.526(3) y
C3 H3 0.9800 ?
C4 N1 1.467(2) y
C4 H4A 0.9700 ?
C4 H4B 0.9700 ?
C5 N1 1.462(2) y
C5 H5A 0.9600 ?
C5 H5B 0.9600 ?
C5 H5C 0.9600 ?
C6 O1 1.218(2) y
C6 N2 1.354(2) y
C7 C8 1.379(3) ?
C7 C12 1.394(3) ?
C7 N2 1.399(2) y
C8 C9 1.381(3) ?
C8 H8 0.9300 ?
C9 C10 1.379(4) ?
C9 H9 0.9300 ?
C10 C11 1.394(3) ?
C10 H10 0.9300 ?
C11 C12 1.375(3) ?
C11 H11 0.9300 ?
C13 O2 1.204(2) y
C13 C14 1.519(3) ?
C14 C15 1.527(3) ?
C14 H14A 0.9700 ?
C14 H14B 0.9700 ?
C15 C16 1.513(4) ?
C15 H15A 0.9700 ?
C15 H15B 0.9700 ?
C16 C17 1.528(4) ?
C16 H16A 0.9700 ?
C16 H16B 0.9700 ?
C17 C18 1.513(3) ?
C17 H17A 0.9700 ?
C17 H17B 0.9700 ?
C18 C19 1.539(3) ?
C18 H18A 0.9700 ?
C18 H18B 0.9700 ?
C19 H19A 0.9700 ?
C19 H19B 0.9700 ?
C20 C21 1.382(3) ?
C20 C25 1.389(3) ?
C21 C22 1.394(3) ?
C21 H21 0.9300 ?
C22 C23 1.375(4) ?
C22 H22 0.9300 ?
C23 C24 1.363(4) ?
C23 H23 0.9300 ?
C24 C25 1.392(3) ?
C24 H24 0.9300 ?
C25 H25 0.9300 ?
N2 H2 0.8600 ?

loop_
_geom_hbond_atom_site_label_D
_geom_hbond_atom_site_label_H
_geom_hbond_atom_site_label_A
_geom_hbond_site_symmetry_A
_geom_hbond_distance_DH
_geom_hbond_distance_HA
_geom_hbond_distance_DA
_geom_hbond_angle_DHA
C18 H18A Cg 1_555 0.97 2.77 3.650(3) 151.7
N2 H2 N1 1_455 0.86 2.30 3.125(2) 162.5
C4 H4B O1 1_655 0.97 2.46 3.294(2) 144.5

loop_
_geom_torsion_atom_site_label_1
_geom_torsion_atom_site_label_2
_geom_torsion_atom_site_label_3
_geom_torsion_atom_site_label_4
_geom_torsion
N1 C1 C2 C13 -96.05(15)
C12 C1 C2 C13 27.9(2)
C6 C1 C2 C13 143.64(14)
N1 C1 C2 C19 144.40(14)
C12 C1 C2 C19 -91.64(18)
C6 C1 C2 C19 24.09(18)
N1 C1 C2 C3 19.52(15)
C12 C1 C2 C3 143.48(15)
C6 C1 C2 C3 -100.79(14)
C13 C2 C3 C20 -111.95(17)
C19 C2 C3 C20 13.7(2)
C1 C2 C3 C20 134.95(15)
C13 C2 C3 C4 120.47(14)
C19 C2 C3 C4 -113.85(16)
C1 C2 C3 C4 7.37(16)
C20 C3 C4 N1 -163.79(15)
C2 C3 C4 N1 -31.84(17)
N1 C1 C6 O1 -53.8(2)
C12 C1 C6 O1 -172.09(18)
C2 C1 C6 O1 61.1(2)
N1 C1 C6 N2 123.85(15)
C12 C1 C6 N2 5.60(17)
C2 C1 C6 N2 -121.22(15)
C12 C7 C8 C9 1.0(3)
N2 C7 C8 C9 174.58(19)
C7 C8 C9 C10 -0.8(3)
C8 C9 C10 C11 -0.5(3)
C9 C10 C11 C12 1.7(3)
C10 C11 C12 C7 -1.5(3)
C10 C11 C12 C1 -174.34(17)
C8 C7 C12 C11 0.2(3)
N2 C7 C12 C11 -174.48(15)
C8 C7 C12 C1 174.39(17)
N2 C7 C12 C1 -0.27(19)
N1 C1 C12 C11 51.2(2)
C6 C1 C12 C11 170.27(18)
C2 C1 C12 C11 -68.9(2)
N1 C1 C12 C7 -122.15(16)
C6 C1 C12 C7 -3.12(17)
C2 C1 C12 C7 117.69(16)
C19 C2 C13 O2 -142.33(19)
C3 C2 C13 O2 -12.9(2)
C1 C2 C13 O2 97.2(2)
C19 C2 C13 C14 39.1(2)
C3 C2 C13 C14 168.52(15)
C1 C2 C13 C14 -81.39(19)
O2 C13 C14 C15 68.8(3)
C2 C13 C14 C15 -112.6(2)
C13 C14 C15 C16 74.9(3)
C14 C15 C16 C17 -63.3(3)
C15 C16 C17 C18 100.1(3)
C16 C17 C18 C19 -61.8(3)
C17 C18 C19 C2 -49.0(3)
C13 C2 C19 C18 61.8(2)
C3 C2 C19 C18 -64.0(2)
C1 C2 C19 C18 179.62(16)
C4 C3 C20 C21 -124.87(18)
C2 C3 C20 C21 110.5(2)
C4 C3 C20 C25 51.2(2)
C2 C3 C20 C25 -73.4(2)
C25 C20 C21 C22 -0.3(3)
C3 C20 C21 C22 175.96(19)
C20 C21 C22 C23 0.5(4)
C21 C22 C23 C24 -0.4(4)
C22 C23 C24 C25 0.0(4)
C23 C24 C25 C20 0.2(4)
C21 C20 C25 C24 -0.1(3)
C3 C20 C25 C24 -176.2(2)
C3 C4 N1 C5 172.10(16)
C3 C4 N1 C1 46.20(17)
C12 C1 N1 C5 64.64(19)
C6 C1 N1 C5 -47.2(2)
C2 C1 N1 C5 -166.31(15)
C12 C1 N1 C4 -170.14(13)
C6 C1 N1 C4 78.02(17)
C2 C1 N1 C4 -41.08(16)
O1 C6 N2 C7 171.41(18)
C1 C6 N2 C7 -6.3(2)
C8 C7 N2 C6 -169.86(19)
C12 C7 N2 C6 4.3(2)

loop_
_cod_related_entry_id
_cod_related_entry_database
_cod_related_entry_code
1 ChemSpider 21178429
